data_4316590
loop_
_publ_author_name
'M. Isabel Ortiz'
'M. Laura Soriano'
'M. Pilar Carranza'
'F\'elix A. Jal\'on'
'Jonathan W. Steed'
'Kurt Mereiter'
'Ana M. Rodr\'iguez'
'David Qui\~nonero'
'Pere M. Dey\`a'
'Blanca R. Manzano'

_publ_contact_author
;                                                                               
     'Manzano, BR.'                                     
      Departamento de Quimica Inorganica, Organica y Bioquimica
      Universidad de Castilla-La Mancha
      Facultad de Quimicas
      Avda. C.J. Cela, 10
      13071-Ciudad Real
      Spain
;
_publ_contact_author_email blanca.manzano@uclm.es
_publ_contact_author_phone '+34 926295300'
_publ_section_title
;
 New [2 x 2] Copper(I) Grids as Anion Receptors. Effect of Ligand
 Functionalization on the Ability to Host Counteranions by Hydrogen Bonds
;
_journal_name_full 'Inorganic Chemistry'
_journal_page_first 8828
_journal_page_last 8847
_journal_paper_doi 10.1021/ic1009913
_journal_volume 49
_journal_year 2010
_chemical_formula_moiety 'C56 H68 Cl4 Cu4 N28 O16'
_chemical_formula_sum 'C56 H68 Cl4 Cu4 N28 O16'
_chemical_formula_weight 1785.34
_chemical_name_common 'I-136 [Cu4(a-bpz*pm)4](ClO4)4.solv, triclinic form'
_chemical_name_systematic
; 
[Cu4(a-bpz*pm)4](ClO4)4.solv
;
_space_group_IT_number 2
_symmetry_cell_setting triclinic
_symmetry_space_group_name_Hall '-P 1'
_symmetry_space_group_name_H-M 'P -1'
_atom_sites_solution_hydrogens geom
_atom_sites_solution_primary direct
_atom_sites_solution_secondary difmap
_audit_creation_method SHELXL-97
_cell_angle_alpha 94.796(1)
_cell_angle_beta 100.840(1)
_cell_angle_gamma 118.353(1)
_cell_formula_units_Z 2
_cell_length_a 15.4660(6)
_cell_length_b 15.8994(6)
_cell_length_c 20.4336(8)
_cell_measurement_reflns_used 8252
_cell_measurement_temperature 173(2)
_cell_measurement_theta_max 24.07
_cell_measurement_theta_min 2.24
_cell_volume 4255.2(3)
_computing_cell_refinement 'Bruker SAINT'
_computing_data_collection 'Bruker SMART'
_computing_data_reduction 'Bruker SAINT, SADABS, XPREP'
_computing_molecular_graphics 'Bruker SHELXTL'
_computing_publication_material 'Bruker SHELXTL'
_computing_structure_refinement 'SHELXL-97 (Sheldrick, 1997)'
_computing_structure_solution 'SHELXS-97 (Sheldrick, 1997)'
_diffrn_ambient_temperature 173(2)
_diffrn_measured_fraction_theta_full 0.996
_diffrn_measured_fraction_theta_max 0.996
_diffrn_measurement_device_type 'CCD area detector'
_diffrn_measurement_method 'phi and omega scans'
_diffrn_radiation_monochromator graphite
_diffrn_radiation_source 'fine-focus sealed tube'
_diffrn_radiation_type MoK\a
_diffrn_radiation_wavelength 0.71073
_diffrn_reflns_av_R_equivalents 0.0398
_diffrn_reflns_av_sigmaI/netI 0.0514
_diffrn_reflns_limit_h_max 18
_diffrn_reflns_limit_h_min -18
_diffrn_reflns_limit_k_max 18
_diffrn_reflns_limit_k_min -18
_diffrn_reflns_limit_l_max 24
_diffrn_reflns_limit_l_min -24
_diffrn_reflns_number 44530
_diffrn_reflns_theta_full 25.00
_diffrn_reflns_theta_max 25.00
_diffrn_reflns_theta_min 2.07
_diffrn_standards_decay_% 0
_exptl_absorpt_coefficient_mu 1.184
_exptl_absorpt_correction_T_max 1.00
_exptl_absorpt_correction_T_min 0.90
_exptl_absorpt_correction_type multi-scan
_exptl_absorpt_process_details 'program SADABS, V2.10'
_exptl_crystal_colour orange
_exptl_crystal_density_diffrn 1.393
_exptl_crystal_density_method 'not measured'
_exptl_crystal_description prism
_exptl_crystal_F_000 1824
_exptl_crystal_size_max 0.40
_exptl_crystal_size_mid 0.15
_exptl_crystal_size_min 0.12
_refine_diff_density_max 0.978
_refine_diff_density_min -0.735
_refine_diff_density_rms 0.085
_refine_ls_extinction_method none
_refine_ls_goodness_of_fit_ref 1.079
_refine_ls_hydrogen_treatment mixed
_refine_ls_matrix_type full
_refine_ls_number_parameters 1051
_refine_ls_number_reflns 14925
_refine_ls_number_restraints 39
_refine_ls_restrained_S_all 1.084
_refine_ls_R_factor_all 0.0779
_refine_ls_R_factor_gt 0.0556
_refine_ls_shift/su_max 0.001
_refine_ls_shift/su_mean 0.000
_refine_ls_structure_factor_coef Fsqd
_refine_ls_weighting_details 'calc w=1/[\s^2^(Fo^2^)+(0.0879P)^2^+0.6504P] where P=(Fo^2^+2Fc^2^)/3'
_refine_ls_weighting_scheme calc
_refine_ls_wR_factor_gt 0.1465
_refine_ls_wR_factor_ref 0.1570
_reflns_number_gt 10560
_reflns_number_total 14925
_reflns_threshold_expression >2sigma(I)
_cod_data_source_file ic1009913_si_002_4.cif
_cod_data_source_block 7sqz
_cod_depositor_comments
;
The following automatic conversions were performed:

'_symmetry_cell_setting' value 'Triclinic' changed to 'triclinic'
according to the built-in table from CIF Core dictionary named
'cif_core.dic' version 2.4.1 from 2010-06-29.

Automatic conversion script
Id: cif_fix_values 1646 2011-03-28 12:23:43Z adriana 
;
_cod_database_code 4316590

loop_
_symmetry_equiv_pos_as_xyz
'x, y, z'
'-x, -y, -z'

loop_
_atom_site_label
_atom_site_type_symbol
_atom_site_fract_x
_atom_site_fract_y
_atom_site_fract_z
_atom_site_U_iso_or_equiv
_atom_site_adp_type
_atom_site_occupancy
_atom_site_symmetry_multiplicity
_atom_site_calc_flag
_atom_site_refinement_flags
_atom_site_disorder_assembly
_atom_site_disorder_group
Cu1 Cu 0.08822(4) 0.48660(4) 0.19142(3) 0.03969(15) Uani 1 1 d . . .
Cu2 Cu 0.48492(4) 0.48014(4) 0.19476(3) 0.03866(15) Uani 1 1 d . . .
Cu3 Cu 0.73028(4) 0.92560(4) 0.27174(3) 0.03971(15) Uani 1 1 d . . .
Cu4 Cu 0.33524(4) 0.93187(4) 0.27339(3) 0.03613(14) Uani 1 1 d . . .
N11 N 0.0142(3) 0.4387(3) 0.09474(18) 0.0408(9) Uani 1 1 d . . .
N12 N 0.0556(3) 0.4019(3) 0.05411(19) 0.0546(11) Uani 1 1 d . . .
N13 N 0.1881(3) 0.4607(3) 0.14953(18) 0.0475(10) Uani 1 1 d . . .
N14 N 0.3416(3) 0.4587(3) 0.15058(19) 0.0537(11) Uani 1 1 d . . .
N15 N 0.3721(3) 0.4010(3) 0.05681(18) 0.0524(11) Uani 1 1 d . . .
N16 N 0.4674(3) 0.4354(3) 0.09741(17) 0.0411(9) Uani 1 1 d . . .
N17 N 0.3188(3) 0.5225(4) 0.2466(2) 0.0675(14) Uani 1 1 d D . .
H17A H 0.2894(17) 0.541(3) 0.269(2) 0.081 Uiso 1 1 d D . .
H17B H 0.376(2) 0.536(4) 0.267(2) 0.081 Uiso 1 1 d D . .
C11 C -0.1470(4) 0.4345(5) 0.0866(3) 0.0685(16) Uani 1 1 d . . .
H11H H -0.1077 0.4831 0.1289 0.103 Uiso 1 1 calc R . .
H11I H -0.2018 0.3759 0.0958 0.103 Uiso 1 1 calc R . .
H11J H -0.1762 0.4614 0.0536 0.103 Uiso 1 1 calc R . .
C12 C -0.0789(3) 0.4085(3) 0.0583(2) 0.0449(11) Uani 1 1 d . . .
C13 C -0.0999(4) 0.3509(4) -0.0039(2) 0.0586(14) Uani 1 1 d . . .
H13A H -0.1626 0.3186 -0.0380 0.070 Uiso 1 1 calc R . .
C14 C -0.0142(4) 0.3495(5) -0.0065(3) 0.0696(17) Uani 1 1 d . . .
C15 C 0.0039(5) 0.2968(7) -0.0622(3) 0.119(3) Uani 1 1 d . . .
H15A H 0.0709 0.3395 -0.0693 0.178 Uiso 1 1 calc R . .
H15B H -0.0488 0.2786 -0.1044 0.178 Uiso 1 1 calc R . .
H15C H 0.0015 0.2378 -0.0493 0.178 Uiso 1 1 calc R . .
C16 C 0.1550(3) 0.4226(4) 0.0831(2) 0.0532(13) Uani 1 1 d . . .
C17 C 0.2115(4) 0.4035(4) 0.0461(2) 0.0595(15) Uani 1 1 d . . .
H17C H 0.1883 0.3799 -0.0017 0.071 Uiso 1 1 calc R . .
C18 C 0.3057(3) 0.4213(4) 0.0843(2) 0.0527(13) Uani 1 1 d . . .
C19 C 0.2825(3) 0.4811(4) 0.1801(2) 0.0525(13) Uani 1 1 d . . .
C110 C 0.2670(5) 0.3031(7) -0.0628(3) 0.127(4) Uani 1 1 d . . .
H11A H 0.2807 0.2801 -0.1036 0.190 Uiso 1 1 calc R . .
H11B H 0.2448 0.3502 -0.0723 0.190 Uiso 1 1 calc R . .
H11C H 0.2134 0.2476 -0.0500 0.190 Uiso 1 1 calc R . .
C111 C 0.3620(4) 0.3511(5) -0.0058(3) 0.0708(17) Uani 1 1 d . . .
C112 C 0.4501(4) 0.3527(4) -0.0024(3) 0.0581(14) Uani 1 1 d . . .
H11D H 0.4658 0.3227 -0.0369 0.070 Uiso 1 1 calc R . .
C113 C 0.5146(3) 0.4072(3) 0.0617(2) 0.0448(11) Uani 1 1 d . . .
C114 C 0.6211(4) 0.4323(5) 0.0904(3) 0.0740(18) Uani 1 1 d . . .
H11E H 0.6558 0.4922 0.1252 0.111 Uiso 1 1 calc R . .
H11F H 0.6562 0.4422 0.0541 0.111 Uiso 1 1 calc R . .
H11G H 0.6218 0.3789 0.1109 0.111 Uiso 1 1 calc R . .
N21 N 0.5264(3) 0.4391(2) 0.27911(18) 0.0435(9) Uani 1 1 d . . .
N22 N 0.5803(3) 0.5140(2) 0.33579(16) 0.0360(8) Uani 1 1 d . . .
N23 N 0.5718(2) 0.6125(2) 0.26226(16) 0.0312(7) Uani 1 1 d . . .
N24 N 0.6665(2) 0.7854(2) 0.29195(16) 0.0303(7) Uani 1 1 d . . .
N25 N 0.7774(2) 0.8697(2) 0.39634(17) 0.0351(8) Uani 1 1 d . . .
N26 N 0.8088(3) 0.9499(2) 0.36651(18) 0.0381(8) Uani 1 1 d . . .
N27 N 0.5591(3) 0.7059(3) 0.18560(18) 0.0461(9) Uani 1 1 d D . .
H27A H 0.564(3) 0.7569(14) 0.176(2) 0.055 Uiso 1 1 d D . .
H27B H 0.511(2) 0.6553(17) 0.1611(19) 0.055 Uiso 1 1 d D . .
C21 C 0.4424(5) 0.2612(4) 0.2531(3) 0.084(2) Uani 1 1 d . . .
H21A H 0.4245 0.2715 0.2070 0.125 Uiso 1 1 calc R . .
H21B H 0.3802 0.2193 0.2663 0.125 Uiso 1 1 calc R . .
H21C H 0.4838 0.2297 0.2541 0.125 Uiso 1 1 calc R . .
C22 C 0.5023(4) 0.3583(3) 0.3022(2) 0.0548(13) Uani 1 1 d . . .
C23 C 0.5379(4) 0.3787(3) 0.3727(3) 0.0603(14) Uani 1 1 d . . .
H23A H 0.5299 0.3321 0.4008 0.072 Uiso 1 1 calc R . .
C24 C 0.5867(3) 0.4779(3) 0.3946(2) 0.0439(11) Uani 1 1 d . . .
C25 C 0.6311(4) 0.5358(3) 0.4651(2) 0.0517(12) Uani 1 1 d . . .
H25A H 0.6067 0.5821 0.4702 0.078 Uiso 1 1 calc R . .
H25B H 0.7055 0.5717 0.4745 0.078 Uiso 1 1 calc R . .
H25C H 0.6106 0.4919 0.4971 0.078 Uiso 1 1 calc R . .
C26 C 0.6147(3) 0.6092(3) 0.3247(2) 0.0316(9) Uani 1 1 d . . .
C27 C 0.6867(3) 0.6914(3) 0.3730(2) 0.0332(9) Uani 1 1 d . . .
H27C H 0.7187 0.6879 0.4164 0.040 Uiso 1 1 calc R . .
C28 C 0.7085(3) 0.7791(3) 0.35348(19) 0.0304(9) Uani 1 1 d . . .
C29 C 0.6001(3) 0.7018(3) 0.2480(2) 0.0318(9) Uani 1 1 d . . .
C210 C 0.7973(5) 0.8301(4) 0.5149(2) 0.0627(15) Uani 1 1 d . . .
H21D H 0.7235 0.7884 0.5065 0.094 Uiso 1 1 calc R . .
H21E H 0.8258 0.8683 0.5614 0.094 Uiso 1 1 calc R . .
H21F H 0.8279 0.7894 0.5088 0.094 Uiso 1 1 calc R . .
C211 C 0.8195(3) 0.8972(3) 0.4660(2) 0.0451(11) Uani 1 1 d . . .
C212 C 0.8796(4) 0.9967(3) 0.4781(3) 0.0567(13) Uani 1 1 d . . .
H21G H 0.9199 1.0381 0.5211 0.068 Uiso 1 1 calc R . .
C213 C 0.8710(3) 1.0261(3) 0.4163(3) 0.0483(12) Uani 1 1 d . . .
C214 C 0.9201(5) 1.1256(3) 0.3998(3) 0.0731(17) Uani 1 1 d . . .
H21H H 0.9110 1.1197 0.3505 0.110 Uiso 1 1 calc R . .
H21I H 0.9929 1.1607 0.4228 0.110 Uiso 1 1 calc R . .
H21J H 0.8885 1.1617 0.4152 0.110 Uiso 1 1 calc R . .
N31 N 0.7646(2) 0.9800(2) 0.19183(18) 0.0381(8) Uani 1 1 d . . .
N32 N 0.7108(2) 1.0234(2) 0.16464(17) 0.0314(7) Uani 1 1 d . . .
N33 N 0.6238(2) 0.9702(2) 0.24520(16) 0.0297(7) Uani 1 1 d . . .
N34 N 0.4702(2) 0.9714(2) 0.24530(15) 0.0289(7) Uani 1 1 d . . .
N35 N 0.3968(2) 1.0265(2) 0.16450(16) 0.0298(7) Uani 1 1 d . . .
N36 N 0.3145(3) 0.9862(2) 0.19262(17) 0.0349(8) Uani 1 1 d . . .
N37 N 0.5359(3) 0.9087(3) 0.32533(19) 0.0432(9) Uani 1 1 d D . .
H37A H 0.5716(18) 0.884(2) 0.333(2) 0.052 Uiso 1 1 d D . .
H37B H 0.4796(18) 0.879(3) 0.333(2) 0.052 Uiso 1 1 d D . .
C31 C 0.9088(4) 0.9634(5) 0.1758(3) 0.0744(18) Uani 1 1 d . . .
H31A H 0.8885 0.9200 0.2082 0.112 Uiso 1 1 calc R . .
H31B H 0.9768 1.0195 0.1965 0.112 Uiso 1 1 calc R . .
H31C H 0.9097 0.9279 0.1346 0.112 Uiso 1 1 calc R . .
C32 C 0.8344(3) 0.9981(3) 0.1578(3) 0.0455(11) Uani 1 1 d . . .
C33 C 0.8276(3) 1.0527(3) 0.1095(2) 0.0452(11) Uani 1 1 d . . .
H33A H 0.8697 1.0751 0.0792 0.054 Uiso 1 1 calc R . .
C34 C 0.7488(3) 1.0682(3) 0.1137(2) 0.0389(10) Uani 1 1 d . . .
C35 C 0.7131(4) 1.1262(4) 0.0750(3) 0.0549(13) Uani 1 1 d . . .
H35A H 0.7573 1.1562 0.0452 0.082 Uiso 1 1 calc R . .
H35B H 0.7155 1.1774 0.1069 0.082 Uiso 1 1 calc R . .
H35C H 0.6431 1.0833 0.0475 0.082 Uiso 1 1 calc R . .
C36 C 0.6293(3) 1.0108(3) 0.19075(19) 0.0284(8) Uani 1 1 d . . .
C37 C 0.5584(3) 1.0362(3) 0.1612(2) 0.0314(9) Uani 1 1 d . . .
H37C H 0.5647 1.0679 0.1236 0.038 Uiso 1 1 calc R . .
C38 C 0.4782(3) 1.0121(3) 0.19059(19) 0.0281(8) Uani 1 1 d . . .
C39 C 0.5433(3) 0.9509(3) 0.2706(2) 0.0329(9) Uani 1 1 d . . .
C310 C 0.4493(4) 1.1241(4) 0.0719(3) 0.0564(13) Uani 1 1 d . . .
H31D H 0.5148 1.1731 0.1028 0.085 Uiso 1 1 calc R . .
H31E H 0.4212 1.1565 0.0434 0.085 Uiso 1 1 calc R . .
H31F H 0.4589 1.0786 0.0430 0.085 Uiso 1 1 calc R . .
C311 C 0.3779(3) 1.0699(3) 0.1122(2) 0.0357(9) Uani 1 1 d . . .
C312 C 0.2824(3) 1.0551(3) 0.1085(2) 0.0444(11) Uani 1 1 d . . .
H31G H 0.2468 1.0763 0.0773 0.053 Uiso 1 1 calc R . .
C313 C 0.2465(3) 1.0041(3) 0.1580(2) 0.0433(11) Uani 1 1 d . . .
C314 C 0.1468(4) 0.9699(5) 0.1759(3) 0.0758(19) Uani 1 1 d . . .
H31H H 0.1385 0.9235 0.2062 0.114 Uiso 1 1 calc R . .
H31I H 0.0910 0.9380 0.1343 0.114 Uiso 1 1 calc R . .
H31J H 0.1459 1.0260 0.1989 0.114 Uiso 1 1 calc R . .
N41 N 0.3298(3) 0.9560(2) 0.36873(17) 0.0369(8) Uani 1 1 d . . .
N42 N 0.2908(2) 0.8747(2) 0.39703(16) 0.0329(8) Uani 1 1 d . . .
N43 N 0.2625(2) 0.7911(2) 0.29110(15) 0.0280(7) Uani 1 1 d . . .
N44 N 0.1659(2) 0.6184(2) 0.25943(16) 0.0321(7) Uani 1 1 d . . .
N45 N 0.0935(3) 0.5198(2) 0.33164(17) 0.0367(8) Uani 1 1 d . . .
N46 N 0.0441(3) 0.4455(2) 0.27461(18) 0.0418(9) Uani 1 1 d . . .
N47 N 0.2364(3) 0.7115(3) 0.18427(19) 0.0457(9) Uani 1 1 d D . .
H47A H 0.225(4) 0.664(2) 0.1575(19) 0.055 Uiso 1 1 d D . .
H47B H 0.280(3) 0.765(2) 0.178(2) 0.055 Uiso 1 1 d D . .
C41 C 0.4190(5) 1.1331(3) 0.4063(3) 0.0749(18) Uani 1 1 d . . .
H41A H 0.4924 1.1664 0.4272 0.112 Uiso 1 1 calc R . .
H41B H 0.3899 1.1691 0.4256 0.112 Uiso 1 1 calc R . .
H41C H 0.4067 1.1300 0.3571 0.112 Uiso 1 1 calc R . .
C42 C 0.3701(4) 1.0319(3) 0.4200(2) 0.0503(12) Uani 1 1 d . . .
C43 C 0.3585(4) 1.0002(3) 0.4804(2) 0.0579(14) Uani 1 1 d . . .
H43A H 0.3814 1.0406 0.5240 0.070 Uiso 1 1 calc R . .
C44 C 0.3086(4) 0.9006(3) 0.4664(2) 0.0445(11) Uani 1 1 d . . .
C45 C 0.2839(4) 0.8317(3) 0.5142(2) 0.0594(15) Uani 1 1 d . . .
H45A H 0.3057 0.7846 0.5038 0.089 Uiso 1 1 calc R . .
H45B H 0.2103 0.7969 0.5093 0.089 Uiso 1 1 calc R . .
H45C H 0.3194 0.8682 0.5611 0.089 Uiso 1 1 calc R . .
C46 C 0.2449(3) 0.7841(3) 0.35249(19) 0.0284(8) Uani 1 1 d . . .
C47 C 0.1860(3) 0.6973(3) 0.3703(2) 0.0353(9) Uani 1 1 d . . .
H47C H 0.1709 0.6941 0.4133 0.042 Uiso 1 1 calc R . .
C48 C 0.1503(3) 0.6149(3) 0.32148(19) 0.0295(8) Uani 1 1 d . . .
C49 C 0.2220(3) 0.7071(3) 0.24656(19) 0.0300(9) Uani 1 1 d . . .
C410 C 0.1295(4) 0.5408(3) 0.4606(2) 0.0594(14) Uani 1 1 d . . .
H41D H 0.2021 0.5843 0.4651 0.089 Uiso 1 1 calc R . .
H41E H 0.1214 0.4966 0.4926 0.089 Uiso 1 1 calc R . .
H41F H 0.0981 0.5796 0.4706 0.089 Uiso 1 1 calc R . .
C411 C 0.0795(4) 0.4829(3) 0.3901(2) 0.0482(11) Uani 1 1 d . . .
C412 C 0.0181(4) 0.3834(3) 0.3673(3) 0.0570(13) Uani 1 1 d . . .
H41G H -0.0066 0.3363 0.3948 0.068 Uiso 1 1 calc R . .
C413 C -0.0011(4) 0.3647(3) 0.2975(3) 0.0549(13) Uani 1 1 d . . .
C414 C -0.0632(5) 0.2688(4) 0.2483(3) 0.0720(17) Uani 1 1 d . . .
H41I H -0.0624 0.2796 0.2019 0.108 Uiso 1 1 calc R . .
H41J H -0.1335 0.2372 0.2523 0.108 Uiso 1 1 calc R . .
H41K H -0.0344 0.2267 0.2587 0.108 Uiso 1 1 calc R . .
Cl1 Cl 0.39934(7) 0.76546(7) 0.06761(5) 0.0313(2) Uani 1 1 d . . .
O1 O 0.3770(2) 0.7542(2) -0.00447(14) 0.0467(8) Uani 1 1 d . . .
O2 O 0.5084(2) 0.8177(2) 0.09512(15) 0.0453(7) Uani 1 1 d . . .
O3 O 0.3566(2) 0.8196(2) 0.09422(15) 0.0446(7) Uani 1 1 d . . .
O4 O 0.3564(2) 0.6714(2) 0.08586(16) 0.0487(8) Uani 1 1 d . . .
Cl2 Cl 0.44621(8) 0.69288(8) 0.40876(5) 0.0407(3) Uani 1 1 d . . .
O5 O 0.4034(4) 0.6847(4) 0.4642(2) 0.0606(16) Uani 0.656(4) 1 d P A 1
O6 O 0.3916(4) 0.7026(4) 0.3506(3) 0.0554(15) Uani 0.656(4) 1 d P A 1
O7 O 0.5512(4) 0.7761(3) 0.4273(2) 0.0488(13) Uani 0.656(4) 1 d P A 1
O8 O 0.4530(4) 0.6047(4) 0.3919(3) 0.0564(15) Uani 0.656(4) 1 d P A 1
O5' O 0.4762(8) 0.7009(7) 0.3503(5) 0.051(3) Uani 0.344(4) 1 d P A 2
O6' O 0.5020(8) 0.6830(8) 0.4621(5) 0.063(3) Uani 0.344(4) 1 d P A 2
O7' O 0.3393(8) 0.6098(7) 0.3905(5) 0.061(3) Uani 0.344(4) 1 d P A 2
O8' O 0.4325(7) 0.7806(7) 0.4256(5) 0.056(3) Uani 0.344(4) 1 d P A 2
Cl3 Cl 0.94376(18) 0.68090(12) 0.43174(9) 0.0983(6) Uani 1 1 d D . .
O9 O 0.9262(11) 0.6229(6) 0.3741(4) 0.301(8) Uani 1 1 d D . .
O10 O 0.9614(8) 0.7717(4) 0.4208(3) 0.229(5) Uani 1 1 d D . .
O11 O 1.0227(4) 0.6823(5) 0.4780(4) 0.134(2) Uani 1 1 d D . .
O12 O 0.8704(7) 0.6499(9) 0.4619(9) 0.341(10) Uani 1 1 d D . .
Cl4 Cl 1.0958(3) 1.1613(3) 0.0631(3) 0.184(3) Uani 0.745(7) 1 d PD . .
O13 O 1.1966(7) 1.2106(8) 0.0776(9) 0.217(7) Uani 0.745(7) 1 d PD . .
O14 O 1.0441(6) 1.2098(6) 0.0725(6) 0.162(4) Uani 0.745(7) 1 d PD . .
O15 O 1.0574(7) 1.0762(7) 0.0819(6) 0.172(5) Uani 0.745(7) 1 d PD . .
O16 O 1.0788(18) 1.1407(17) -0.0152(9) 0.391(15) Uani 0.745(7) 1 d PD . .

loop_
_atom_site_aniso_label
_atom_site_aniso_U_11
_atom_site_aniso_U_22
_atom_site_aniso_U_33
_atom_site_aniso_U_23
_atom_site_aniso_U_13
_atom_site_aniso_U_12
Cu1 0.0367(3) 0.0421(3) 0.0350(3) -0.0064(2) 0.0060(2) 0.0191(2)
Cu2 0.0336(3) 0.0419(3) 0.0340(3) -0.0039(2) 0.0000(2) 0.0188(2)
Cu3 0.0379(3) 0.0403(3) 0.0478(3) 0.0205(2) 0.0109(2) 0.0232(2)
Cu4 0.0398(3) 0.0383(3) 0.0362(3) 0.0157(2) 0.0185(2) 0.0198(2)
N11 0.0323(19) 0.048(2) 0.039(2) -0.0052(17) 0.0054(16) 0.0220(17)
N12 0.038(2) 0.085(3) 0.039(2) -0.016(2) -0.0022(17) 0.038(2)
N13 0.0324(19) 0.071(3) 0.033(2) -0.0178(18) -0.0022(16) 0.0294(19)
N14 0.038(2) 0.075(3) 0.039(2) -0.020(2) -0.0027(17) 0.031(2)
N15 0.034(2) 0.083(3) 0.034(2) -0.0166(19) -0.0027(16) 0.033(2)
N16 0.0323(19) 0.053(2) 0.035(2) -0.0044(17) 0.0002(16) 0.0249(18)
N17 0.042(2) 0.114(4) 0.037(2) -0.033(2) -0.0091(19) 0.046(3)
C11 0.052(3) 0.088(4) 0.068(4) -0.014(3) 0.002(3) 0.047(3)
C12 0.031(2) 0.056(3) 0.043(3) -0.002(2) -0.001(2) 0.023(2)
C13 0.034(3) 0.090(4) 0.041(3) -0.008(3) -0.002(2) 0.030(3)
C14 0.044(3) 0.100(4) 0.046(3) -0.031(3) -0.012(2) 0.038(3)
C15 0.065(4) 0.191(8) 0.066(4) -0.076(5) -0.023(3) 0.067(5)
C16 0.036(2) 0.080(4) 0.036(3) -0.020(2) -0.003(2) 0.033(3)
C17 0.046(3) 0.101(4) 0.033(3) -0.015(3) -0.003(2) 0.046(3)
C18 0.035(2) 0.077(3) 0.039(3) -0.020(2) -0.002(2) 0.032(2)
C19 0.037(3) 0.067(3) 0.046(3) -0.020(2) -0.002(2) 0.030(2)
C110 0.079(4) 0.220(9) 0.060(4) -0.080(5) -0.022(3) 0.090(6)
C111 0.060(3) 0.113(5) 0.042(3) -0.020(3) 0.003(2) 0.055(3)
C112 0.053(3) 0.083(4) 0.045(3) -0.007(3) 0.009(2) 0.044(3)
C113 0.043(3) 0.056(3) 0.045(3) 0.002(2) 0.013(2) 0.034(2)
C114 0.041(3) 0.099(5) 0.076(4) -0.021(3) 0.008(3) 0.040(3)
N21 0.049(2) 0.030(2) 0.042(2) -0.0028(16) -0.0013(18) 0.0183(17)
N22 0.0378(19) 0.0291(18) 0.0320(19) 0.0031(15) -0.0013(15) 0.0139(15)
N23 0.0299(17) 0.0328(18) 0.0305(18) 0.0053(14) 0.0022(14) 0.0177(15)
N24 0.0285(17) 0.0309(18) 0.0331(18) 0.0097(14) 0.0033(14) 0.0173(15)
N25 0.0347(19) 0.0256(18) 0.039(2) 0.0066(15) 0.0008(15) 0.0138(15)
N26 0.0320(18) 0.0286(18) 0.046(2) 0.0091(16) 0.0020(16) 0.0121(15)
N27 0.051(2) 0.047(2) 0.034(2) 0.0100(18) -0.0064(17) 0.025(2)
C21 0.118(5) 0.033(3) 0.069(4) -0.004(3) -0.002(4) 0.026(3)
C22 0.069(3) 0.027(2) 0.050(3) 0.006(2) 0.004(3) 0.014(2)
C23 0.076(4) 0.031(2) 0.058(3) 0.016(2) 0.002(3) 0.019(2)
C24 0.047(3) 0.033(2) 0.041(3) 0.0091(19) 0.002(2) 0.015(2)
C25 0.070(3) 0.037(3) 0.039(3) 0.015(2) 0.008(2) 0.021(2)
C26 0.032(2) 0.032(2) 0.033(2) 0.0092(17) 0.0039(17) 0.0178(18)
C27 0.037(2) 0.033(2) 0.029(2) 0.0054(17) -0.0020(17) 0.0205(19)
C28 0.027(2) 0.030(2) 0.033(2) 0.0043(17) 0.0035(17) 0.0151(17)
C29 0.031(2) 0.033(2) 0.034(2) 0.0078(18) 0.0066(18) 0.0194(18)
C210 0.087(4) 0.053(3) 0.033(3) 0.003(2) 0.000(3) 0.029(3)
C211 0.044(3) 0.040(3) 0.040(3) -0.006(2) -0.004(2) 0.019(2)
C212 0.058(3) 0.041(3) 0.051(3) -0.005(2) -0.004(2) 0.018(2)
C213 0.041(3) 0.028(2) 0.060(3) 0.001(2) -0.002(2) 0.010(2)
C214 0.081(4) 0.030(3) 0.076(4) 0.009(3) 0.008(3) 0.007(3)
N31 0.0294(18) 0.040(2) 0.052(2) 0.0216(17) 0.0145(16) 0.0196(16)
N32 0.0261(17) 0.0293(17) 0.043(2) 0.0128(15) 0.0112(15) 0.0151(14)
N33 0.0301(17) 0.0305(17) 0.0328(18) 0.0112(14) 0.0078(14) 0.0178(15)
N34 0.0301(17) 0.0313(17) 0.0301(17) 0.0127(14) 0.0111(14) 0.0169(15)
N35 0.0284(17) 0.0296(17) 0.0381(19) 0.0134(14) 0.0151(14) 0.0164(14)
N36 0.0362(19) 0.043(2) 0.040(2) 0.0185(16) 0.0183(16) 0.0261(17)
N37 0.047(2) 0.058(2) 0.044(2) 0.0294(19) 0.0201(19) 0.036(2)
C31 0.059(3) 0.100(5) 0.107(5) 0.061(4) 0.046(3) 0.058(3)
C32 0.034(2) 0.045(3) 0.070(3) 0.023(2) 0.023(2) 0.024(2)
C33 0.040(2) 0.049(3) 0.053(3) 0.022(2) 0.026(2) 0.020(2)
C34 0.036(2) 0.044(2) 0.042(2) 0.018(2) 0.018(2) 0.020(2)
C35 0.058(3) 0.073(3) 0.064(3) 0.048(3) 0.037(3) 0.043(3)
C36 0.029(2) 0.027(2) 0.030(2) 0.0073(16) 0.0083(16) 0.0139(17)
C37 0.031(2) 0.029(2) 0.037(2) 0.0132(17) 0.0126(17) 0.0151(17)
C38 0.032(2) 0.0248(19) 0.030(2) 0.0041(16) 0.0089(17) 0.0155(17)
C39 0.032(2) 0.032(2) 0.038(2) 0.0117(18) 0.0127(18) 0.0165(18)
C310 0.058(3) 0.077(4) 0.063(3) 0.045(3) 0.027(3) 0.047(3)
C311 0.038(2) 0.037(2) 0.041(2) 0.0174(19) 0.0127(19) 0.0230(19)
C312 0.048(3) 0.057(3) 0.048(3) 0.023(2) 0.015(2) 0.038(2)
C313 0.040(2) 0.048(3) 0.055(3) 0.017(2) 0.015(2) 0.030(2)
C314 0.052(3) 0.111(5) 0.108(5) 0.069(4) 0.045(3) 0.058(3)
N41 0.045(2) 0.0281(18) 0.037(2) 0.0078(15) 0.0175(16) 0.0151(16)
N42 0.0380(19) 0.0260(17) 0.0312(18) 0.0060(14) 0.0166(15) 0.0108(15)
N43 0.0295(17) 0.0288(17) 0.0276(17) 0.0052(14) 0.0110(14) 0.0149(14)
N44 0.0341(18) 0.0310(18) 0.0305(18) 0.0036(14) 0.0137(15) 0.0142(15)
N45 0.039(2) 0.0247(17) 0.039(2) 0.0023(15) 0.0157(16) 0.0088(15)
N46 0.040(2) 0.0278(19) 0.045(2) -0.0019(16) 0.0097(17) 0.0091(16)
N47 0.058(3) 0.041(2) 0.035(2) 0.0036(17) 0.0241(19) 0.018(2)
C41 0.113(5) 0.029(3) 0.058(3) 0.007(2) 0.029(3) 0.014(3)
C42 0.069(3) 0.032(2) 0.041(3) 0.005(2) 0.020(2) 0.017(2)
C43 0.090(4) 0.034(3) 0.036(3) -0.001(2) 0.022(3) 0.019(3)
C44 0.053(3) 0.038(2) 0.033(2) 0.0027(19) 0.015(2) 0.016(2)
C45 0.089(4) 0.043(3) 0.028(2) 0.002(2) 0.022(3) 0.017(3)
C46 0.028(2) 0.028(2) 0.030(2) 0.0055(16) 0.0103(16) 0.0141(17)
C47 0.038(2) 0.033(2) 0.035(2) 0.0109(18) 0.0213(19) 0.0132(19)
C48 0.027(2) 0.026(2) 0.031(2) 0.0026(16) 0.0100(16) 0.0095(17)
C49 0.027(2) 0.037(2) 0.027(2) 0.0064(17) 0.0105(16) 0.0160(18)
C410 0.087(4) 0.035(3) 0.047(3) 0.019(2) 0.030(3) 0.018(3)
C411 0.063(3) 0.035(2) 0.045(3) 0.012(2) 0.024(2) 0.020(2)
C412 0.078(4) 0.026(2) 0.053(3) 0.010(2) 0.022(3) 0.013(2)
C413 0.059(3) 0.030(3) 0.063(3) 0.005(2) 0.017(3) 0.012(2)
C414 0.080(4) 0.032(3) 0.073(4) 0.002(3) 0.011(3) 0.009(3)
Cl1 0.0323(5) 0.0350(5) 0.0296(5) 0.0103(4) 0.0092(4) 0.0182(4)
O1 0.0534(19) 0.064(2) 0.0309(16) 0.0134(15) 0.0115(14) 0.0351(17)
O2 0.0331(16) 0.0466(18) 0.0531(19) 0.0101(15) 0.0023(14) 0.0208(14)
O3 0.0457(18) 0.0439(17) 0.0521(19) 0.0094(14) 0.0210(15) 0.0256(15)
O4 0.0550(19) 0.0365(17) 0.0548(19) 0.0206(15) 0.0169(16) 0.0204(15)
Cl2 0.0465(6) 0.0396(6) 0.0348(6) 0.0068(4) 0.0096(5) 0.0210(5)
O5 0.071(4) 0.069(4) 0.043(3) 0.013(3) 0.030(3) 0.030(3)
O6 0.059(3) 0.055(3) 0.052(3) 0.015(2) 0.004(3) 0.031(3)
O7 0.047(3) 0.042(3) 0.050(3) 0.001(2) 0.006(2) 0.020(2)
O8 0.061(3) 0.046(3) 0.064(3) 0.005(2) 0.003(3) 0.033(3)
O5' 0.065(7) 0.054(6) 0.043(5) 0.010(4) 0.025(5) 0.032(5)
O6' 0.072(7) 0.078(7) 0.042(6) 0.015(5) -0.003(5) 0.045(6)
O7' 0.070(7) 0.036(5) 0.070(7) 0.005(5) 0.026(6) 0.018(5)
O8' 0.059(6) 0.058(6) 0.046(6) 0.004(5) 0.004(5) 0.030(5)
Cl3 0.1266(17) 0.0603(10) 0.0707(11) 0.0257(8) 0.0031(11) 0.0240(10)
O9 0.52(2) 0.132(7) 0.102(6) -0.029(5) -0.062(8) 0.105(9)
O10 0.389(13) 0.070(4) 0.111(5) 0.021(3) -0.013(6) 0.053(6)
O11 0.097(4) 0.142(5) 0.170(6) 0.015(4) 0.043(4) 0.064(4)
O12 0.195(8) 0.379(15) 0.72(3) 0.437(19) 0.299(14) 0.237(10)
Cl4 0.132(3) 0.196(4) 0.368(7) 0.216(5) 0.166(4) 0.131(3)
O13 0.135(8) 0.183(10) 0.45(2) 0.189(12) 0.142(11) 0.129(8)
O14 0.113(6) 0.158(8) 0.302(13) 0.153(8) 0.124(7) 0.094(6)
O15 0.134(7) 0.174(8) 0.305(13) 0.169(9) 0.122(8) 0.110(7)
O16 0.47(3) 0.53(4) 0.32(2) 0.32(3) 0.28(2) 0.27(3)

loop_
_atom_type_symbol
_atom_type_description
_atom_type_scat_dispersion_real
_atom_type_scat_dispersion_imag
_atom_type_scat_source
C C 0.0033 0.0016 'International Tables Vol C Tables 4.2.6.8 and 6.1.1.4'
H H 0.0000 0.0000 'International Tables Vol C Tables 4.2.6.8 and 6.1.1.4'
N N 0.0061 0.0033 'International Tables Vol C Tables 4.2.6.8 and 6.1.1.4'
O O 0.0106 0.0060 'International Tables Vol C Tables 4.2.6.8 and 6.1.1.4'
Cl Cl 0.1484 0.1585 'International Tables Vol C Tables 4.2.6.8 and 6.1.1.4'
Cu Cu 0.3201 1.2651 'International Tables Vol C Tables 4.2.6.8 and 6.1.1.4'

loop_
_geom_angle_atom_site_label_1
_geom_angle_atom_site_label_2
_geom_angle_atom_site_label_3
_geom_angle
_geom_angle_site_symmetry_1
_geom_angle_site_symmetry_3
_geom_angle_publ_flag
N11 Cu1 N46 130.94(14) . . ?
N11 Cu1 N44 136.93(14) . . ?
N46 Cu1 N44 78.85(13) . . ?
N11 Cu1 N13 78.15(13) . . ?
N46 Cu1 N13 126.77(16) . . ?
N44 Cu1 N13 110.58(13) . . ?
N16 Cu2 N21 132.85(15) . . ?
N16 Cu2 N23 134.68(14) . . ?
N21 Cu2 N23 78.63(13) . . ?
N16 Cu2 N14 77.95(14) . . ?
N21 Cu2 N14 127.29(17) . . ?
N23 Cu2 N14 110.53(14) . . ?
N31 Cu3 N26 134.00(14) . . ?
N31 Cu3 N24 134.19(14) . . ?
N26 Cu3 N24 78.52(13) . . ?
N31 Cu3 N33 78.58(13) . . ?
N26 Cu3 N33 123.13(14) . . ?
N24 Cu3 N33 112.93(12) . . ?
N36 Cu4 N41 135.10(14) . . ?
N36 Cu4 N43 131.62(14) . . ?
N41 Cu4 N43 78.39(12) . . ?
N36 Cu4 N34 78.75(12) . . ?
N41 Cu4 N34 123.30(13) . . ?
N43 Cu4 N34 114.52(12) . . ?
C12 N11 N12 105.3(3) . . ?
C12 N11 Cu1 136.5(3) . . ?
N12 N11 Cu1 115.6(3) . . ?
C14 N12 N11 109.8(4) . . ?
C14 N12 C16 134.3(4) . . ?
N11 N12 C16 115.9(3) . . ?
C16 N13 C19 116.2(4) . . ?
C16 N13 Cu1 115.4(3) . . ?
C19 N13 Cu1 128.3(3) . . ?
C18 N14 C19 116.1(4) . . ?
C18 N14 Cu2 115.7(3) . . ?
C19 N14 Cu2 128.2(3) . . ?
N16 N15 C111 109.6(3) . . ?
N16 N15 C18 117.1(3) . . ?
C111 N15 C18 133.2(4) . . ?
C113 N16 N15 106.3(3) . . ?
C113 N16 Cu2 136.4(3) . . ?
N15 N16 Cu2 114.9(3) . . ?
N11 C12 C13 111.0(4) . . ?
N11 C12 C11 120.3(4) . . ?
C13 C12 C11 128.7(4) . . ?
C14 C13 C12 106.7(4) . . ?
C13 C14 N12 107.2(4) . . ?
C13 C14 C15 128.5(5) . . ?
N12 C14 C15 124.2(4) . . ?
N13 C16 C17 123.8(4) . . ?
N13 C16 N12 113.6(4) . . ?
C17 C16 N12 122.6(4) . . ?
C16 C17 C18 114.8(4) . . ?
N14 C18 C17 123.5(4) . . ?
N14 C18 N15 112.9(4) . . ?
C17 C18 N15 123.6(4) . . ?
N13 C19 N17 117.4(4) . . ?
N13 C19 N14 125.2(4) . . ?
N17 C19 N14 117.2(4) . . ?
C112 C111 N15 106.6(4) . . ?
C112 C111 C110 129.1(5) . . ?
N15 C111 C110 124.3(4) . . ?
C111 C112 C113 106.8(4) . . ?
N16 C113 C112 110.5(4) . . ?
N16 C113 C114 121.0(4) . . ?
C112 C113 C114 128.4(4) . . ?
C22 N21 N22 105.6(3) . . ?
C22 N21 Cu2 138.5(3) . . ?
N22 N21 Cu2 114.2(2) . . ?
C24 N22 N21 111.0(3) . . ?
C24 N22 C26 131.9(3) . . ?
N21 N22 C26 117.0(3) . . ?
C26 N23 C29 116.7(3) . . ?
C26 N23 Cu2 115.7(3) . . ?
C29 N23 Cu2 127.0(3) . . ?
C29 N24 C28 117.2(3) . . ?
C29 N24 Cu3 127.3(3) . . ?
C28 N24 Cu3 114.7(2) . . ?
N26 N25 C211 110.7(3) . . ?
N26 N25 C28 116.8(3) . . ?
C211 N25 C28 132.5(3) . . ?
C213 N26 N25 106.0(3) . . ?
C213 N26 Cu3 137.3(3) . . ?
N25 N26 Cu3 115.0(2) . . ?
N21 C22 C23 110.7(4) . . ?
N21 C22 C21 119.7(4) . . ?
C23 C22 C21 129.6(4) . . ?
C24 C23 C22 107.9(4) . . ?
C23 C24 N22 104.7(4) . . ?
C23 C24 C25 129.1(4) . . ?
N22 C24 C25 126.1(4) . . ?
N23 C26 C27 123.4(4) . . ?
N23 C26 N22 113.2(3) . . ?
C27 C26 N22 123.4(3) . . ?
C26 C27 C28 115.0(3) . . ?
N24 C28 C27 123.4(3) . . ?
N24 C28 N25 113.7(3) . . ?
C27 C28 N25 123.0(3) . . ?
N27 C29 N24 118.5(4) . . ?
N27 C29 N23 117.2(4) . . ?
N24 C29 N23 124.3(3) . . ?
C212 C211 N25 105.0(4) . . ?
C212 C211 C210 129.6(4) . . ?
N25 C211 C210 125.3(4) . . ?
C211 C212 C213 107.8(4) . . ?
N26 C213 C212 110.5(4) . . ?
N26 C213 C214 119.0(4) . . ?
C212 C213 C214 130.5(4) . . ?
C32 N31 N32 105.7(3) . . ?
C32 N31 Cu3 138.3(3) . . ?
N32 N31 Cu3 115.5(2) . . ?
C34 N32 N31 110.3(3) . . ?
C34 N32 C36 133.1(3) . . ?
N31 N32 C36 116.5(3) . . ?
C36 N33 C39 117.0(3) . . ?
C36 N33 Cu3 114.7(2) . . ?
C39 N33 Cu3 127.7(3) . . ?
C38 N34 C39 116.9(3) . . ?
C38 N34 Cu4 114.8(2) . . ?
C39 N34 Cu4 127.8(2) . . ?
C311 N35 N36 110.5(3) . . ?
C311 N35 C38 132.7(3) . . ?
N36 N35 C38 116.7(3) . . ?
C313 N36 N35 105.8(3) . . ?
C313 N36 Cu4 138.8(3) . . ?
N35 N36 Cu4 115.1(2) . . ?
N31 C32 C33 110.8(4) . . ?
N31 C32 C31 119.9(4) . . ?
C33 C32 C31 129.3(4) . . ?
C34 C33 C32 107.1(4) . . ?
C33 C34 N32 106.0(4) . . ?
C33 C34 C35 128.4(4) . . ?
N32 C34 C35 125.5(4) . . ?
N33 C36 C37 123.0(3) . . ?
N33 C36 N32 114.0(3) . . ?
C37 C36 N32 122.9(3) . . ?
C38 C37 C36 115.4(3) . . ?
N34 C38 C37 123.2(4) . . ?
N34 C38 N35 114.0(3) . . ?
C37 C38 N35 122.8(3) . . ?
N34 C39 N37 117.7(3) . . ?
N34 C39 N33 124.5(3) . . ?
N37 C39 N33 117.8(3) . . ?
C312 C311 N35 104.9(3) . . ?
C312 C311 C310 128.8(4) . . ?
N35 C311 C310 126.3(4) . . ?
C311 C312 C313 108.2(4) . . ?
N36 C313 C312 110.6(4) . . ?
N36 C313 C314 119.5(4) . . ?
C312 C313 C314 129.9(4) . . ?
C42 N41 N42 105.7(3) . . ?
C42 N41 Cu4 137.6(3) . . ?
N42 N41 Cu4 115.3(2) . . ?
N41 N42 C44 110.8(3) . . ?
N41 N42 C46 116.5(3) . . ?
C44 N42 C46 132.7(3) . . ?
C46 N43 C49 116.4(3) . . ?
C46 N43 Cu4 115.2(2) . . ?
C49 N43 Cu4 127.9(2) . . ?
C48 N44 C49 116.7(3) . . ?
C48 N44 Cu1 115.6(2) . . ?
C49 N44 Cu1 127.4(3) . . ?
C411 N45 N46 110.9(3) . . ?
C411 N45 C48 131.9(3) . . ?
N46 N45 C48 117.2(3) . . ?
C413 N46 N45 105.5(4) . . ?
C413 N46 Cu1 138.7(3) . . ?
N45 N46 Cu1 113.6(2) . . ?
N41 C42 C43 110.2(4) . . ?
N41 C42 C41 119.5(4) . . ?
C43 C42 C41 130.3(4) . . ?
C44 C43 C42 108.1(4) . . ?
C43 C44 N42 105.2(4) . . ?
C43 C44 C45 129.1(4) . . ?
N42 C44 C45 125.5(4) . . ?
N43 C46 C47 123.6(3) . . ?
N43 C46 N42 113.5(3) . . ?
C47 C46 N42 122.9(3) . . ?
C46 C47 C48 115.4(3) . . ?
N44 C48 C47 123.0(3) . . ?
N44 C48 N45 113.4(3) . . ?
C47 C48 N45 123.6(3) . . ?
N47 C49 N43 118.0(4) . . ?
N47 C49 N44 117.3(4) . . ?
N43 C49 N44 124.7(3) . . ?
C412 C411 N45 104.6(4) . . ?
C412 C411 C410 129.8(4) . . ?
N45 C411 C410 125.3(4) . . ?
C413 C412 C411 107.6(4) . . ?
N46 C413 C412 111.4(4) . . ?
N46 C413 C414 119.6(5) . . ?
C412 C413 C414 129.0(5) . . ?
O1 Cl1 O4 109.80(19) . . ?
O1 Cl1 O3 109.28(19) . . ?
O4 Cl1 O3 109.49(19) . . ?
O1 Cl1 O2 108.86(19) . . ?
O4 Cl1 O2 109.63(18) . . ?
O3 Cl1 O2 109.76(18) . . ?
O6' Cl2 O5' 118.8(7) . . ?
O6' Cl2 O6 176.4(5) . . ?
O5' Cl2 O6 57.6(5) . . ?
O6' Cl2 O5 69.0(5) . . ?
O5' Cl2 O5 172.2(5) . . ?
O6 Cl2 O5 114.5(3) . . ?
O6' Cl2 O8 69.8(5) . . ?
O5' Cl2 O8 75.4(5) . . ?
O6 Cl2 O8 108.0(3) . . ?
O5 Cl2 O8 108.3(3) . . ?
O6' Cl2 O7 69.8(5) . . ?
O5' Cl2 O7 74.3(5) . . ?
O6 Cl2 O7 108.7(3) . . ?
O5 Cl2 O7 110.5(3) . . ?
O8 Cl2 O7 106.6(3) . . ?
O6' Cl2 O7' 110.5(6) . . ?
O5' Cl2 O7' 106.2(6) . . ?
O6 Cl2 O7' 71.1(5) . . ?
O5 Cl2 O7' 68.9(4) . . ?
O8 Cl2 O7' 74.4(4) . . ?
O7 Cl2 O7' 179.0(4) . . ?
O6' Cl2 O8' 111.7(6) . . ?
O5' Cl2 O8' 106.0(6) . . ?
O6 Cl2 O8' 70.7(4) . . ?
O5 Cl2 O8' 70.0(4) . . ?
O8 Cl2 O8' 176.7(4) . . ?
O7 Cl2 O8' 76.7(4) . . ?
O7' Cl2 O8' 102.3(5) . . ?
O12 Cl3 O9 115.5(9) . . ?
O12 Cl3 O10 105.4(7) . . ?
O9 Cl3 O10 111.1(5) . . ?
O12 Cl3 O11 103.4(6) . . ?
O9 Cl3 O11 106.8(7) . . ?
O10 Cl3 O11 114.6(5) . . ?
O15 Cl4 O13 114.3(6) . . ?
O15 Cl4 O14 113.2(5) . . ?
O13 Cl4 O14 119.7(7) . . ?
O15 Cl4 O16 107.2(11) . . ?
O13 Cl4 O16 95.6(10) . . ?
O14 Cl4 O16 103.7(11) . . ?

loop_
_geom_bond_atom_site_label_1
_geom_bond_atom_site_label_2
_geom_bond_distance
_geom_bond_site_symmetry_2
_geom_bond_publ_flag
Cu1 N11 1.965(3) . ?
Cu1 N46 1.995(4) . ?
Cu1 N44 2.064(3) . ?
Cu1 N13 2.080(3) . ?
Cu2 N16 1.978(3) . ?
Cu2 N21 1.994(4) . ?
Cu2 N23 2.066(3) . ?
Cu2 N14 2.080(4) . ?
Cu3 N31 1.955(3) . ?
Cu3 N26 1.979(3) . ?
Cu3 N24 2.082(3) . ?
Cu3 N33 2.085(3) . ?
Cu4 N36 1.969(3) . ?
Cu4 N41 1.979(3) . ?
Cu4 N43 2.075(3) . ?
Cu4 N34 2.085(3) . ?
N11 C12 1.319(5) . ?
N11 N12 1.383(5) . ?
N12 C14 1.365(6) . ?
N12 C16 1.403(5) . ?
N13 C16 1.333(5) . ?
N13 C19 1.342(5) . ?
N14 C18 1.328(5) . ?
N14 C19 1.345(6) . ?
N15 N16 1.364(5) . ?
N15 C111 1.388(6) . ?
N15 C18 1.406(5) . ?
N16 C113 1.312(5) . ?
N17 C19 1.344(6) . ?
C11 C12 1.487(6) . ?
C12 C13 1.389(6) . ?
C13 C14 1.346(7) . ?
C14 C15 1.505(7) . ?
C16 C17 1.374(6) . ?
C17 C18 1.398(6) . ?
C110 C111 1.497(7) . ?
C111 C112 1.340(7) . ?
C112 C113 1.400(6) . ?
C113 C114 1.480(6) . ?
N21 C22 1.314(6) . ?
N21 N22 1.385(4) . ?
N22 C24 1.381(5) . ?
N22 C26 1.400(5) . ?
N23 C26 1.341(5) . ?
N23 C29 1.349(5) . ?
N24 C29 1.336(5) . ?
N24 C28 1.337(5) . ?
N25 N26 1.374(5) . ?
N25 C211 1.385(5) . ?
N25 C28 1.399(5) . ?
N26 C213 1.322(5) . ?
N27 C29 1.335(5) . ?
C21 C22 1.511(7) . ?
C22 C23 1.393(7) . ?
C23 C24 1.372(6) . ?
C24 C25 1.484(6) . ?
C26 C27 1.382(5) . ?
C27 C28 1.383(5) . ?
C210 C211 1.488(7) . ?
C211 C212 1.370(6) . ?
C212 C213 1.387(7) . ?
C213 C214 1.497(7) . ?
N31 C32 1.324(5) . ?
N31 N32 1.384(4) . ?
N32 C34 1.376(5) . ?
N32 C36 1.395(5) . ?
N33 C36 1.329(5) . ?
N33 C39 1.349(5) . ?
N34 C38 1.335(5) . ?
N34 C39 1.345(5) . ?
N35 C311 1.379(5) . ?
N35 N36 1.387(4) . ?
N35 C38 1.401(5) . ?
N36 C313 1.313(5) . ?
N37 C39 1.346(5) . ?
C31 C32 1.498(6) . ?
C32 C33 1.390(6) . ?
C33 C34 1.369(6) . ?
C34 C35 1.491(6) . ?
C36 C37 1.393(5) . ?
C37 C38 1.383(5) . ?
C310 C311 1.481(6) . ?
C311 C312 1.367(6) . ?
C312 C313 1.383(6) . ?
C313 C314 1.501(6) . ?
N41 C42 1.330(5) . ?
N41 N42 1.373(4) . ?
N42 C44 1.379(5) . ?
N42 C46 1.405(5) . ?
N43 C46 1.336(5) . ?
N43 C49 1.338(5) . ?
N44 C48 1.336(5) . ?
N44 C49 1.340(5) . ?
N45 C411 1.382(5) . ?
N45 N46 1.384(4) . ?
N45 C48 1.400(5) . ?
N46 C413 1.313(6) . ?
N47 C49 1.335(5) . ?
C41 C42 1.496(6) . ?
C42 C43 1.382(6) . ?
C43 C44 1.365(6) . ?
C44 C45 1.493(6) . ?
C46 C47 1.371(5) . ?
C47 C48 1.379(5) . ?
C410 C411 1.485(7) . ?
C411 C412 1.380(6) . ?
C412 C413 1.379(7) . ?
C413 C414 1.500(7) . ?
Cl1 O1 1.423(3) . ?
Cl1 O4 1.436(3) . ?
Cl1 O3 1.438(3) . ?
Cl1 O2 1.444(3) . ?
Cl2 O6' 1.327(9) . ?
Cl2 O5' 1.355(9) . ?
Cl2 O6 1.388(5) . ?
Cl2 O5 1.401(5) . ?
Cl2 O8 1.472(5) . ?
Cl2 O7 1.474(5) . ?
Cl2 O7' 1.493(10) . ?
Cl2 O8' 1.528(10) . ?
Cl3 O12 1.302(8) . ?
Cl3 O9 1.332(8) . ?
Cl3 O10 1.383(6) . ?
Cl3 O11 1.387(6) . ?
Cl4 O15 1.319(8) . ?
Cl4 O13 1.327(9) . ?
Cl4 O14 1.374(8) . ?
Cl4 O16 1.552(16) . ?
